data_7244314
loop_
_publ_author_name
'Harrowfield, Jack'
'Atoini, Youssef'
'Thu\'ery, Pierre'

_publ_section_title
;
 Plumbing the uncertainties of solvothermal synthesis involving uranyl ion
 carboxylate complexes
;
_journal_name_full CrystEngComm
_journal_paper_doi 10.1039/D1CE01663F
_journal_year 2022
_chemical_formula_sum 'C13 H21 N O7 U'
_chemical_formula_weight 541.34
_space_group_crystal_system monoclinic
_space_group_IT_number 15
_space_group_name_Hall '-C 2yc'
_space_group_name_H-M_alt 'C 1 2/c 1'
_atom_sites_solution_hydrogens mixed
_atom_sites_solution_primary dual
_atom_sites_solution_secondary difmap
_audit_update_record
;
2021-12-06 deposited with the CCDC.	2022-01-25 downloaded from the CCDC.
;
_cell_angle_alpha 90
_cell_angle_beta 98.7372(12)
_cell_angle_gamma 90
_cell_formula_units_Z 8
_cell_length_a 16.4803(5)
_cell_length_b 8.2141(2)
_cell_length_c 24.4218(7)
_cell_measurement_reflns_used 1316
_cell_measurement_temperature 100(2)
_cell_measurement_theta_max 25.5942
_cell_measurement_theta_min 1.7115
_cell_volume 3267.63(16)
_computing_cell_refinement 'APEX3 v2019.1-0 (Bruker AXS)'
_computing_data_collection 'Bruker Instrument Service vV6.2.14'
_computing_data_reduction 'SAINT V8.40A (Bruker Nano, Inc., 2019)'
_computing_molecular_graphics 'shelXle (C.B. Huebschle, rev 958)'
_computing_structure_refinement 'SHELXL-2018/3 (Sheldrick, 2018)'
_computing_structure_solution 'XT, VERSION 2014/5'
_diffrn_ambient_temperature 100(2)
_diffrn_detector_area_resol_mean 7.41
_diffrn_detector_type 'Bruker PHOTON III area detector'
_diffrn_measured_fraction_theta_full 0.996
_diffrn_measured_fraction_theta_max 0.996
_diffrn_measurement_device 'Kappa diffractometer'
_diffrn_measurement_device_type 'Bruker D8 Quest'
_diffrn_measurement_method '\f and \w scans'
_diffrn_radiation_monochromator 'multilayer mirror optics'
_diffrn_radiation_type MoK\a
_diffrn_radiation_wavelength 0.71073
_diffrn_reflns_av_R_equivalents 0.0539
_diffrn_reflns_av_unetI/netI 0.0156
_diffrn_reflns_limit_h_max 20
_diffrn_reflns_limit_h_min -20
_diffrn_reflns_limit_k_max 10
_diffrn_reflns_limit_k_min -10
_diffrn_reflns_limit_l_max 29
_diffrn_reflns_limit_l_min -29
_diffrn_reflns_number 65423
_diffrn_reflns_theta_full 25.68
_diffrn_reflns_theta_max 25.68
_diffrn_reflns_theta_min 2.78
_diffrn_source 'microfocus sealed X-ray tube'
_diffrn_source_current 1.4
_diffrn_source_type 'Incoatec I\ms 70 W'
_diffrn_source_voltage 50
_exptl_absorpt_coefficient_mu 9.967
_exptl_absorpt_correction_T_max 0.75
_exptl_absorpt_correction_T_min 0.53
_exptl_absorpt_correction_type multi-scan
_exptl_absorpt_process_details
;
SADABS-2016/2 - Bruker AXS area detector scaling and absorption correction
;
_exptl_crystal_colour 'translucent light yellow'
_exptl_crystal_density_diffrn 2.201
_exptl_crystal_density_method 'not measured'
_exptl_crystal_description irregular
_exptl_crystal_F_000 2032
_exptl_crystal_size_max 0.120
_exptl_crystal_size_mid 0.117
_exptl_crystal_size_min 0.113
_refine_diff_density_max 0.875
_refine_diff_density_min -1.052
_refine_ls_abs_structure_details
;
;
_refine_ls_extinction_method none
_refine_ls_goodness_of_fit_ref 1.279
_refine_ls_hydrogen_treatment constr
_refine_ls_matrix_type full
_refine_ls_number_parameters 254
_refine_ls_number_reflns 3081
_refine_ls_number_restraints 45
_refine_ls_restrained_S_all 1.272
_refine_ls_R_factor_all 0.0187
_refine_ls_R_factor_gt 0.0181
_refine_ls_shift/su_max 0.002
_refine_ls_shift/su_mean 0.000
_refine_ls_structure_factor_coef Fsqd
_refine_ls_weighting_details 'w=1/[\s^2^(Fo^2^)+15.3340P] where P=(Fo^2^+2Fc^2^)/3'
_refine_ls_weighting_scheme calc
_refine_ls_wR_factor_gt 0.0367
_refine_ls_wR_factor_ref 0.0369
_reflns_number_gt 3015
_reflns_number_total 3081
_reflns_threshold_expression 'I > 2\s(I)'
_cod_data_source_file d1ce01663f1.cif
_cod_data_source_block 3
_cod_depositor_comments
;
The following automatic conversions were performed:

data item '_exptl_absorpt_correction_type' value 'Multi-Scan' was
changed to 'multi-scan' in accordance with the
/home/data/users/saulius/crontab/automatic-downloads/rss-feeds/RSC/lib/dictionaries/cif_core.dic
dictionary named 'cif_core.dic' version 2.4.2 last updated on
2011-04-26.

Automatic conversion script
Id: cif_fix_values 7556 2019-12-06 15:28:31Z antanas 
;
_cod_original_sg_symbol_H-M 'C 2/c'
_cod_database_code 7244314
_shelx_space_group_comment
;
The symmetry employed for this shelxl refinement is uniquely defined
by the following loop, which should always be used as a source of
symmetry information in preference to the above space-group names.
They are only intended as comments.
;

loop_
_space_group_symop_operation_xyz
'x, y, z'
'-x, y, -z+1/2'
'x+1/2, y+1/2, z'
'-x+1/2, y+1/2, -z+1/2'
'-x, -y, -z'
'x, -y, z-1/2'
'-x+1/2, -y+1/2, -z'
'x+1/2, -y+1/2, z-1/2'

loop_
_atom_site_type_symbol
_atom_site_label
_atom_site_fract_x
_atom_site_fract_y
_atom_site_fract_z
_atom_site_U_iso_or_equiv
_atom_site_adp_type
_atom_site_calc_flag
_atom_site_refinement_flags_adp
_atom_site_refinement_flags_occupancy
_atom_site_refinement_flags_posn
_atom_site_occupancy
_atom_site_disorder_assembly
_atom_site_disorder_group
U U1 0.31856(2) 0.69790(2) 0.40612(2) 0.01438(5) Uani d . . . 1.0 . .
O O1 0.35861(15) 0.5002(3) 0.41973(9) 0.0206(5) Uani d . . . 1.0 . .
O O2 0.27721(15) 0.8946(3) 0.39318(10) 0.0239(5) Uani d . . . 1.0 . .
O O3 0.37903(14) 0.7695(3) 0.49715(10) 0.0253(6) Uani d . . . 1.0 . .
O O4 0.28876(14) 0.8686(3) 0.54669(9) 0.0181(5) Uani d . . . 1.0 . .
O O5 0.71537(15) 0.9147(3) 0.83412(9) 0.0248(6) Uani d . . . 1.0 . .
O O6 0.82793(14) 0.8269(3) 0.80657(9) 0.0218(5) Uani d . . . 1.0 . .
O O7 0.44988(15) 0.7895(3) 0.39542(10) 0.0255(6) Uani d . . . 1.0 . .
C C1 0.3605(2) 0.8252(4) 0.54142(13) 0.0174(7) Uani d . . . 1.0 . .
C C2 0.4282(2) 0.8375(4) 0.59017(13) 0.0181(7) Uani d . . . 1.0 . .
H H2A 0.406426 0.887225 0.62188 0.022 Uiso calc U . R 1.0 . .
H H2B 0.472301 0.908858 0.580461 0.022 Uiso calc U . R 1.0 . .
C C3 0.4638(2) 0.6695(4) 0.60692(14) 0.0210(7) Uani d . . . 1.0 . .
H H3A 0.49581 0.630504 0.578337 0.025 Uiso calc U . R 1.0 . .
H H3B 0.418129 0.591994 0.608323 0.025 Uiso calc U . R 1.0 . .
C C4 0.5193(2) 0.6709(4) 0.66334(14) 0.0204(7) Uani d . . . 1.0 . .
H H4A 0.485455 0.699172 0.692161 0.024 Uiso calc U . R 1.0 . .
H H4B 0.540793 0.559434 0.671323 0.024 Uiso calc U . R 1.0 . .
C C5 0.5916(2) 0.7879(4) 0.66813(13) 0.0206(7) Uani d . . . 1.0 . .
H H5A 0.627937 0.757457 0.641001 0.025 Uiso calc U . R 1.0 . .
H H5B 0.571343 0.899815 0.659527 0.025 Uiso calc U . R 1.0 . .
C C6 0.6398(2) 0.7828(5) 0.72632(14) 0.0232(8) Uani d . . . 1.0 . .
H H6A 0.659259 0.670011 0.734354 0.028 Uiso calc U . R 1.0 . .
H H6B 0.602315 0.810646 0.752967 0.028 Uiso calc U . R 1.0 . .
C C7 0.7136(2) 0.8971(5) 0.73598(14) 0.0283(9) Uani d . . . 1.0 . .
H H7A 0.752556 0.869542 0.710244 0.034 Uiso calc U . R 1.0 . .
H H7B 0.695312 1.010941 0.728808 0.034 Uiso calc U . R 1.0 . .
C C8 0.7556(2) 0.8802(5) 0.79504(13) 0.0212(7) Uani d . . . 1.0 . .
N N1A 0.5812(3) 0.7549(5) 0.37580(19) 0.0173(11) Uani d . P . 0.700(6) A 1
C C9A 0.5262(4) 0.7583(6) 0.4098(3) 0.0195(11) Uani d U P . 0.700(6) A 1
C C10A 0.5654(6) 0.7302(17) 0.4679(5) 0.031(2) Uani d . P . 0.700(6) A 1
H H10A 0.544773 0.632442 0.482363 0.037 Uiso d U P R 0.700(6) A 1
H H10B 0.555513 0.820013 0.491163 0.037 Uiso d U P R 0.700(6) A 1
C C11A 0.6571(4) 0.7138(8) 0.4644(2) 0.0364(16) Uani d . P . 0.700(6) A 1
H H11A 0.677174 0.609546 0.478115 0.044 Uiso d U P R 0.700(6) A 1
H H11B 0.687655 0.797186 0.486045 0.044 Uiso d U P R 0.700(6) A 1
C C12A 0.6654(5) 0.7320(11) 0.4037(3) 0.0261(15) Uani d . P . 0.700(6) A 1
H H12A 0.698824 0.824403 0.398111 0.031 Uiso d U P R 0.700(6) A 1
H H12B 0.689303 0.636203 0.390321 0.031 Uiso d U P R 0.700(6) A 1
C C13A 0.5622(5) 0.7749(9) 0.3165(3) 0.0277(15) Uani d . P . 0.700(6) A 1
H H13A 0.504058 0.788276 0.306004 0.042 Uiso d U P R 0.700(6) A 1
H H13B 0.590078 0.869217 0.305474 0.042 Uiso d U P R 0.700(6) A 1
H H13C 0.580028 0.680227 0.298554 0.042 Uiso d U P R 0.700(6) A 1
N N1B 0.5827(7) 0.7487(12) 0.4128(5) 0.0215(18) Uani d U P . 0.300(6) A 2
C C9B 0.5145(9) 0.7773(16) 0.3814(5) 0.020(2) Uani d U P D 0.300(6) A 2
C C10B 0.5277(9) 0.784(2) 0.3211(5) 0.029(4) Uani d U P D 0.300(6) A 2
H H10C 0.524993 0.893697 0.307427 0.035 Uiso d U P R 0.300(6) A 2
H H10D 0.487903 0.718826 0.297937 0.035 Uiso d U P R 0.300(6) A 2
C C11B 0.6120(8) 0.7173(17) 0.3236(5) 0.030(3) Uani d U P D 0.300(6) A 2
H H11C 0.641971 0.776249 0.299213 0.036 Uiso d U P R 0.300(6) A 2
H H11D 0.609341 0.604919 0.312703 0.036 Uiso d U P R 0.300(6) A 2
C C12B 0.6534(13) 0.732(3) 0.3836(6) 0.026(3) Uani d U P D 0.300(6) A 2
H H12C 0.685605 0.637767 0.395536 0.031 Uiso d U P R 0.300(6) A 2
H H12D 0.687785 0.827067 0.388436 0.031 Uiso d U P R 0.300(6) A 2
C C13B 0.5925(12) 0.738(4) 0.4734(12) 0.024(6) Uani d U P . 0.300(6) A 2
H H13D 0.539994 0.75102 0.485301 0.036 Uiso d U P R 0.300(6) A 2
H H13E 0.615265 0.63424 0.485441 0.036 Uiso d U P R 0.300(6) A 2
H H13F 0.628775 0.82307 0.489191 0.036 Uiso d U P R 0.300(6) A 2

loop_
_atom_site_aniso_label
_atom_site_aniso_U_11
_atom_site_aniso_U_22
_atom_site_aniso_U_33
_atom_site_aniso_U_12
_atom_site_aniso_U_13
_atom_site_aniso_U_23
U1 0.01394(7) 0.01627(7) 0.01279(6) 0.00336(5) 0.00159(4) -0.00063(5)
O1 0.0271(13) 0.0174(13) 0.0191(11) 0.0080(11) 0.0085(10) 0.0002(10)
O2 0.0207(13) 0.0185(13) 0.0327(13) 0.0041(11) 0.0041(10) 0.0011(11)
O3 0.0138(12) 0.0407(16) 0.0219(12) 0.0011(11) 0.0043(9) -0.0119(11)
O4 0.0154(12) 0.0235(13) 0.0155(11) 0.0019(10) 0.0026(9) -0.0021(10)
O5 0.0235(13) 0.0347(15) 0.0160(11) 0.0036(12) 0.0026(10) 0.0017(11)
O6 0.0207(13) 0.0292(14) 0.0153(11) -0.0012(11) 0.0020(9) -0.0013(10)
O7 0.0205(13) 0.0314(15) 0.0251(13) -0.0032(11) 0.0052(10) 0.0007(11)
C1 0.0172(17) 0.0171(18) 0.0179(16) -0.0018(14) 0.0023(13) -0.0033(13)
C2 0.0161(16) 0.0179(18) 0.0195(16) 0.0020(14) -0.0003(13) -0.0051(14)
C3 0.0196(17) 0.0172(18) 0.0250(17) 0.0021(14) 0.0000(14) -0.0037(14)
C4 0.0211(17) 0.0197(19) 0.0203(16) 0.0006(15) 0.0031(13) 0.0019(14)
C5 0.0190(17) 0.0232(19) 0.0195(16) 0.0018(15) 0.0032(13) -0.0004(15)
C6 0.0230(18) 0.025(2) 0.0213(17) -0.0006(16) 0.0013(14) 0.0025(15)
C7 0.0224(19) 0.045(2) 0.0168(17) -0.0095(18) -0.0006(14) 0.0039(17)
C8 0.0213(18) 0.027(2) 0.0153(16) -0.0074(15) 0.0027(13) 0.0007(15)
N1A 0.018(2) 0.014(2) 0.021(2) 0.0000(16) 0.0068(18) 0.0007(17)
C9A 0.022(3) 0.009(2) 0.029(3) -0.004(2) 0.008(3) 0.001(2)
C10A 0.030(6) 0.033(4) 0.029(5) 0.002(5) 0.004(5) 0.008(3)
C11A 0.033(4) 0.038(4) 0.036(3) 0.001(3) 0.000(3) 0.014(3)
C12A 0.018(3) 0.025(3) 0.036(4) 0.002(3) 0.005(3) 0.003(4)
C13A 0.031(4) 0.029(4) 0.025(3) -0.002(4) 0.006(3) 0.001(2)
N1B 0.023(4) 0.011(3) 0.031(4) -0.004(3) 0.005(4) 0.002(3)
C9B 0.024(4) 0.007(3) 0.028(4) -0.006(3) 0.006(4) 0.001(4)
C10B 0.030(6) 0.026(6) 0.030(5) -0.004(5) 0.002(4) -0.004(4)
C11B 0.033(6) 0.021(5) 0.037(5) -0.001(5) 0.009(5) 0.003(5)
C12B 0.028(5) 0.015(4) 0.035(5) 0.000(4) 0.007(5) 0.001(4)
C13B 0.023(10) 0.033(8) 0.015(7) -0.005(8) -0.004(8) 0.008(5)

loop_
_atom_type_symbol
_atom_type_description
_atom_type_scat_dispersion_real
_atom_type_scat_dispersion_imag
_atom_type_scat_source
C C 0.0033 0.0016 'International Tables Vol C Tables 4.2.6.8 and 6.1.1.4'
H H 0.0000 0.0000 'International Tables Vol C Tables 4.2.6.8 and 6.1.1.4'
N N 0.0061 0.0033 'International Tables Vol C Tables 4.2.6.8 and 6.1.1.4'
O O 0.0106 0.0060 'International Tables Vol C Tables 4.2.6.8 and 6.1.1.4'
U U -9.6767 9.6646 'International Tables Vol C Tables 4.2.6.8 and 6.1.1.4'

loop_
_geom_angle_atom_site_label_1
_geom_angle_atom_site_label_2
_geom_angle_atom_site_label_3
_geom_angle_site_symmetry_1
_geom_angle_site_symmetry_3
_geom_angle
_geom_angle_publ_flag
O2 U1 O1 . . 179.03(11) ?
O2 U1 O4 . 7_566 90.10(10) ?
O1 U1 O4 . 7_566 88.93(10) ?
O2 U1 O7 . . 91.38(10) ?
O1 U1 O7 . . 89.49(10) ?
O4 U1 O7 7_566 . 156.71(8) ?
O2 U1 O3 . . 92.10(10) ?
O1 U1 O3 . . 87.69(10) ?
O4 U1 O3 7_566 . 80.56(8) ?
O7 U1 O3 . . 76.16(8) ?
O2 U1 O5 . 8_465 90.59(10) ?
O1 U1 O5 . 8_465 89.23(10) ?
O4 U1 O5 7_566 8_465 76.56(8) ?
O7 U1 O5 . 8_465 126.65(8) ?
O3 U1 O5 . 8_465 156.96(8) ?
O2 U1 O6 . 8_465 88.83(10) ?
O1 U1 O6 . 8_465 91.83(9) ?
O4 U1 O6 7_566 8_465 129.56(8) ?
O7 U1 O6 . 8_465 73.72(8) ?
O3 U1 O6 . 8_465 149.88(8) ?
O5 U1 O6 8_465 8_465 53.03(8) ?
C1 O3 U1 . . 141.0(2) ?
C1 O4 U1 . 7_566 141.5(2) ?
C8 O5 U1 . 8_566 94.1(2) ?
C8 O6 U1 . 8_566 92.88(19) ?
C9B O7 U1 . . 154.3(7) ?
C9A O7 U1 . . 142.3(3) ?
O3 C1 O4 . . 123.1(3) ?
O3 C1 C2 . . 117.2(3) ?
O4 C1 C2 . . 119.6(3) ?
C1 C2 C3 . . 111.0(3) ?
C1 C2 H2A . . 109.4 ?
C3 C2 H2A . . 109.4 ?
C1 C2 H2B . . 109.4 ?
C3 C2 H2B . . 109.4 ?
H2A C2 H2B . . 108.0 ?
C2 C3 C4 . . 112.7(3) ?
C2 C3 H3A . . 109.1 ?
C4 C3 H3A . . 109.1 ?
C2 C3 H3B . . 109.1 ?
C4 C3 H3B . . 109.1 ?
H3A C3 H3B . . 107.8 ?
C5 C4 C3 . . 115.3(3) ?
C5 C4 H4A . . 108.5 ?
C3 C4 H4A . . 108.5 ?
C5 C4 H4B . . 108.5 ?
C3 C4 H4B . . 108.5 ?
H4A C4 H4B . . 107.5 ?
C6 C5 C4 . . 110.3(3) ?
C6 C5 H5A . . 109.6 ?
C4 C5 H5A . . 109.6 ?
C6 C5 H5B . . 109.6 ?
C4 C5 H5B . . 109.6 ?
H5A C5 H5B . . 108.1 ?
C5 C6 C7 . . 114.8(3) ?
C5 C6 H6A . . 108.6 ?
C7 C6 H6A . . 108.6 ?
C5 C6 H6B . . 108.6 ?
C7 C6 H6B . . 108.6 ?
H6A C6 H6B . . 107.6 ?
C8 C7 C6 . . 109.3(3) ?
C8 C7 H7A . . 109.8 ?
C6 C7 H7A . . 109.8 ?
C8 C7 H7B . . 109.8 ?
C6 C7 H7B . . 109.8 ?
H7A C7 H7B . . 108.3 ?
O6 C8 O5 . . 119.4(3) ?
O6 C8 C7 . . 121.7(3) ?
O5 C8 C7 . . 118.8(3) ?
C9A N1A C13A . . 124.4(5) ?
C9A N1A C12A . . 113.7(5) ?
C13A N1A C12A . . 121.9(5) ?
O7 C9A N1A . . 124.9(5) ?
O7 C9A C10A . . 124.1(6) ?
N1A C9A C10A . . 111.0(7) ?
C9A C10A C11A . . 104.5(9) ?
C9A C10A H10A . . 110.7 ?
C11A C10A H10A . . 110.8 ?
C9A C10A H10B . . 110.9 ?
C11A C10A H10B . . 111.0 ?
H10A C10A H10B . . 108.9 ?
C12A C11A C10A . . 106.4(7) ?
C12A C11A H11A . . 110.5 ?
C10A C11A H11A . . 110.5 ?
C12A C11A H11B . . 110.5 ?
C10A C11A H11B . . 110.3 ?
H11A C11A H11B . . 108.7 ?
N1A C12A C11A . . 104.4(6) ?
N1A C12A H12A . . 110.9 ?
C11A C12A H12A . . 110.9 ?
N1A C12A H12B . . 110.9 ?
C11A C12A H12B . . 110.8 ?
H12A C12A H12B . . 108.9 ?
N1A C13A H13A . . 109.6 ?
N1A C13A H13B . . 109.5 ?
H13A C13A H13B . . 109.5 ?
N1A C13A H13C . . 109.3 ?
H13A C13A H13C . . 109.5 ?
H13B C13A H13C . . 109.5 ?
C9B N1B C12B . . 114.6(12) ?
C9B N1B C13B . . 124.6(14) ?
C12B N1B C13B . . 120.8(13) ?
O7 C9B N1B . . 126.4(12) ?
O7 C9B C10B . . 123.4(12) ?
N1B C9B C10B . . 110.1(12) ?
C11B C10B C9B . . 102.5(11) ?
C11B C10B H10C . . 110.7 ?
C9B C10B H10C . . 111.3 ?
C11B C10B H10D . . 111.7 ?
C9B C10B H10D . . 111.3 ?
H10C C10B H10D . . 109.1 ?
C10B C11B C12B . . 106.8(13) ?
C10B C11B H11C . . 110.8 ?
C12B C11B H11C . . 111.0 ?
C10B C11B H11D . . 109.8 ?
C12B C11B H11D . . 109.7 ?
H11C C11B H11D . . 108.6 ?
N1B C12B C11B . . 101.7(14) ?
N1B C12B H12C . . 111.8 ?
C11B C12B H12C . . 112.0 ?
N1B C12B H12D . . 111.3 ?
C11B C12B H12D . . 110.7 ?
H12C C12B H12D . . 109.3 ?
N1B C13B H13D . . 109.4 ?
N1B C13B H13E . . 109.8 ?
H13D C13B H13E . . 109.5 ?
N1B C13B H13F . . 109.2 ?
H13D C13B H13F . . 109.5 ?
H13E C13B H13F . . 109.5 ?

loop_
_geom_bond_atom_site_label_1
_geom_bond_atom_site_label_2
_geom_bond_site_symmetry_2
_geom_bond_distance
_geom_bond_publ_flag
U1 O2 . 1.764(2) ?
U1 O1 . 1.765(2) ?
U1 O4 7_566 2.318(2) ?
U1 O7 . 2.343(2) ?
U1 O3 . 2.368(2) ?
U1 O5 8_465 2.435(2) ?
U1 O6 8_465 2.468(2) ?
O3 C1 . 1.254(4) ?
O4 C1 . 1.260(4) ?
O5 C8 . 1.274(4) ?
O6 C8 . 1.261(4) ?
O7 C9B . 1.171(14) ?
O7 C9A . 1.280(7) ?
C1 C2 . 1.506(4) ?
C2 C3 . 1.531(5) ?
C2 H2A . 0.99 ?
C2 H2B . 0.99 ?
C3 C4 . 1.534(5) ?
C3 H3A . 0.99 ?
C3 H3B . 0.99 ?
C4 C5 . 1.521(5) ?
C4 H4A . 0.99 ?
C4 H4B . 0.99 ?
C5 C6 . 1.520(5) ?
C5 H5A . 0.99 ?
C5 H5B . 0.99 ?
C6 C7 . 1.527(5) ?
C6 H6A . 0.99 ?
C6 H6B . 0.99 ?
C7 C8 . 1.508(5) ?
C7 H7A . 0.99 ?
C7 H7B . 0.99 ?
N1A C9A . 1.319(8) ?
N1A C13A . 1.444(7) ?
N1A C12A . 1.463(8) ?
C9A C10A . 1.485(14) ?
C10A C11A . 1.531(11) ?
C10A H10A . 0.96 ?
C10A H10B . 0.9599 ?
C11A C12A . 1.516(9) ?
C11A H11A . 0.96 ?
C11A H11B . 0.9599 ?
C12A H12A . 0.96 ?
C12A H12B . 0.96 ?
C13A H13A . 0.96 ?
C13A H13B . 0.96 ?
C13A H13C . 0.96 ?
N1B C9B . 1.283(19) ?
N1B C12B . 1.46(2) ?
N1B C13B . 1.47(3) ?
C9B C10B . 1.523(10) ?
C10B C11B . 1.486(5) ?
C10B H10C . 0.9601 ?
C10B H10D . 0.96 ?
C11B C12B . 1.524(9) ?
C11B H11C . 0.9599 ?
C11B H11D . 0.96 ?
C12B H12C . 0.96 ?
C12B H12D . 0.96 ?
C13B H13D . 0.9601 ?
C13B H13E . 0.9599 ?
C13B H13F . 0.96 ?
